data_1517338
loop_
_publ_author_name
'Ruamps, Renaud'
'Batchelor, Luke J.'
'Guillot, R\'egis'
'Zakhia, Georges'
'Barra, Anne-Laure'
'Wernsdorfer, W.'
'Guih\'ery, Nathalie'
'Mallah, Talal'

_publ_section_title
;
 Ising-type magnetic anisotropy and single molecule magnet behaviour in
 mononuclear trigonal bipyramidal Co(ii) complexes
;
_journal_issue 9
_journal_name_full 'Chemical Science'
_journal_page_first 3418
_journal_paper_doi 10.1039/C4SC00984C
_journal_volume 5
_journal_year 2014
_chemical_absolute_configuration ad
_chemical_formula_moiety 'C12 H30 Cl Co N4, Cl O4'
_chemical_formula_sum 'C12 H30 Cl2 Co N4 O4'
_chemical_formula_weight 424.23
_space_group_IT_number 161
_symmetry_cell_setting trigonal
_symmetry_Int_Tables_number 161
_symmetry_space_group_name_Hall 'R 3 -2"c'
_symmetry_space_group_name_H-M 'R 3 c :H'
_atom_sites_solution_hydrogens geom
_atom_sites_solution_primary direct
_atom_sites_solution_secondary difmap
_audit_creation_method SHELXL-97
_cell_angle_alpha 90.
_cell_angle_beta 90.
_cell_angle_gamma 120.
_cell_formula_units_Z 6
_cell_length_a 9.891(5)
_cell_length_b 9.891(5)
_cell_length_c 33.183(5)
_cell_measurement_reflns_used 9254
_cell_measurement_temperature 100(1)
_cell_measurement_theta_max 37.32
_cell_measurement_theta_min 2.68
_cell_volume 2811(2)
_computing_structure_refinement 'SHELXL-97 (Sheldrick, 1997)'
_diffrn_ambient_temperature 100(1)
_diffrn_measured_fraction_theta_full 0.996
_diffrn_measured_fraction_theta_max 0.940
_diffrn_radiation_monochromator graphite
_diffrn_radiation_probe x-ray
_diffrn_radiation_type MoK\a
_diffrn_radiation_wavelength 0.71069
_diffrn_reflns_av_R_equivalents 0.0226
_diffrn_reflns_av_sigmaI/netI 0.0256
_diffrn_reflns_limit_h_max 16
_diffrn_reflns_limit_h_min -13
_diffrn_reflns_limit_k_max 16
_diffrn_reflns_limit_k_min -13
_diffrn_reflns_limit_l_max 53
_diffrn_reflns_limit_l_min -56
_diffrn_reflns_number 13201
_diffrn_reflns_theta_full 25.00
_diffrn_reflns_theta_max 37.32
_diffrn_reflns_theta_min 2.68
_diffrn_source 'fine-focus sealed tube'
_diffrn_source_type 'kappa X8 APEX II Bruker ICMMO'
_exptl_absorpt_coefficient_mu 1.223
_exptl_absorpt_correction_T_max 0.8099
_exptl_absorpt_correction_T_min 0.7929
_exptl_absorpt_correction_type psi-scan
_exptl_absorpt_process_details SADABS
_exptl_crystal_density_diffrn 1.503
_exptl_crystal_density_method 'not measured'
_exptl_crystal_F_000 1338
_exptl_crystal_size_max 0.21
_exptl_crystal_size_mid 0.20
_exptl_crystal_size_min 0.19
_refine_diff_density_max 1.024
_refine_diff_density_min -0.423
_refine_diff_density_rms 0.075
_refine_ls_abs_structure_details 'Flack H D (1983), Acta Cryst. A39, 876-881'
_refine_ls_abs_structure_Flack 0.031(12)
_refine_ls_extinction_method none
_refine_ls_goodness_of_fit_ref 1.048
_refine_ls_hydrogen_treatment constr
_refine_ls_matrix_type full
_refine_ls_number_parameters 72
_refine_ls_number_reflns 2789
_refine_ls_number_restraints 1
_refine_ls_restrained_S_all 1.048
_refine_ls_R_factor_all 0.0320
_refine_ls_R_factor_gt 0.0287
_refine_ls_shift/su_max 0.001
_refine_ls_shift/su_mean 0.000
_refine_ls_structure_factor_coef Fsqd
_refine_ls_weighting_details 'calc w=1/[\s^2^(Fo^2^)+(0.0372P)^2^+4.2420P] where P=(Fo^2^+2Fc^2^)/3'
_refine_ls_weighting_scheme calc
_refine_ls_wR_factor_gt 0.0775
_refine_ls_wR_factor_ref 0.0801
_reflns_number_gt 2537
_reflns_number_total 2790
_reflns_threshold_expression >2sigma(I)
_cod_duplicate_entry 1515908
_cod_data_source_file c4sc00984c2.cif
_cod_data_source_block 1
_cod_original_sg_symbol_H-M 'R 3 c'
_cod_database_code 1517338

loop_
_symmetry_equiv_pos_as_xyz
'x, y, z'
'-y, x-y, z'
'-x+y, -x, z'
'-x+y, y, z+1/2'
'x, x-y, z+1/2'
'-y, -x, z+1/2'
'x+2/3, y+1/3, z+1/3'
'-y+2/3, x-y+1/3, z+1/3'
'-x+y+2/3, -x+1/3, z+1/3'
'-x+y+2/3, y+1/3, z+5/6'
'x+2/3, x-y+1/3, z+5/6'
'-y+2/3, -x+1/3, z+5/6'
'x+1/3, y+2/3, z+2/3'
'-y+1/3, x-y+2/3, z+2/3'
'-x+y+1/3, -x+2/3, z+2/3'
'-x+y+1/3, y+2/3, z+7/6'
'x+1/3, x-y+2/3, z+7/6'
'-y+1/3, -x+2/3, z+7/6'

loop_
_atom_site_label
_atom_site_type_symbol
_atom_site_fract_x
_atom_site_fract_y
_atom_site_fract_z
_atom_site_U_iso_or_equiv
_atom_site_adp_type
_atom_site_occupancy
_atom_site_symmetry_multiplicity
_atom_site_calc_flag
_atom_site_refinement_flags
C1 C 0.0355(2) 0.15633(18) 0.71837(6) 0.0229(3) Uani 1 1 d .
H1A H 0.0723 0.1721 0.7460 0.028 Uiso 1 1 calc R
H1B H -0.0586 0.1638 0.7175 0.028 Uiso 1 1 calc R
C2 C 0.15906(19) 0.28116(19) 0.69173(6) 0.0214(3) Uani 1 1 d .
H2A H 0.1729 0.3823 0.6990 0.026 Uiso 1 1 calc R
H2B H 0.2578 0.2844 0.6957 0.026 Uiso 1 1 calc R
C3 C -0.0021(2) 0.29566(17) 0.63818(8) 0.0259(3) Uani 1 1 d .
H3A H 0.0408 0.4047 0.6440 0.039 Uiso 1 1 calc R
H3B H -0.0956 0.2359 0.6537 0.039 Uiso 1 1 calc R
H3C H -0.0263 0.2775 0.6100 0.039 Uiso 1 1 calc R
C4 C 0.25290(19) 0.34265(18) 0.62378(7) 0.0276(3) Uani 1 1 d .
H4A H 0.3325 0.3182 0.6307 0.041 Uiso 1 1 calc R
H4B H 0.2908 0.4515 0.6285 0.041 Uiso 1 1 calc R
H4C H 0.2264 0.3195 0.5958 0.041 Uiso 1 1 calc R
N1 N 0.0000 0.0000 0.70455(8) 0.0130(4) Uani 1 3 d S
N2 N 0.11248(13) 0.24794(14) 0.64883(4) 0.01484(19) Uani 1 1 d .
O1 O 0.7023(2) 0.21796(18) 0.71118(6) 0.0361(3) Uani 1 1 d .
O2 O 0.6667 0.3333 0.65310(10) 0.0383(7) Uani 1 3 d S
Cl1 Cl 0.0000 0.0000 0.57020(2) 0.01569(11) Uani 1 3 d S
Cl2 Cl 0.6667 0.3333 0.69646(2) 0.01650(12) Uani 1 3 d S
Co Co 0.0000 0.0000 0.638975(7) 0.00914(6) Uani 1 3 d S

loop_
_atom_site_aniso_label
_atom_site_aniso_U_11
_atom_site_aniso_U_22
_atom_site_aniso_U_33
_atom_site_aniso_U_23
_atom_site_aniso_U_13
_atom_site_aniso_U_12
C1 0.0303(7) 0.0191(6) 0.0179(6) -0.0036(5) 0.0010(5) 0.0113(6)
C2 0.0212(6) 0.0176(6) 0.0235(7) -0.0040(5) -0.0030(5) 0.0081(5)
C3 0.0224(6) 0.0178(6) 0.0402(8) -0.0022(6) -0.0054(5) 0.0121(5)
C4 0.0181(6) 0.0170(6) 0.0424(9) 0.0025(6) 0.0079(6) 0.0048(5)
N1 0.0129(6) 0.0129(6) 0.0134(10) 0.000 0.000 0.0064(3)
N2 0.0155(4) 0.0112(4) 0.0164(5) 0.0008(4) -0.0002(4) 0.0056(4)
O1 0.0475(8) 0.0307(6) 0.0443(8) 0.0113(6) 0.0127(7) 0.0301(6)
O2 0.0473(11) 0.0473(11) 0.0201(12) 0.000 0.000 0.0237(5)
Cl1 0.01810(16) 0.01810(16) 0.0109(2) 0.000 0.000 0.00905(8)
Cl2 0.01457(14) 0.01457(14) 0.0204(3) 0.000 0.000 0.00729(7)
Co 0.00894(7) 0.00894(7) 0.00954(12) 0.000 0.000 0.00447(4)

loop_
_atom_type_symbol
_atom_type_description
_atom_type_scat_dispersion_real
_atom_type_scat_dispersion_imag
_atom_type_scat_source
C C 0.0031 0.0016 'International Tables Vol C Tables 4.2.6.8 and 6.1.1.4'
H H 0.0000 0.0000 'International Tables Vol C Tables 4.2.6.8 and 6.1.1.4'
N N 0.0061 0.0033 'International Tables Vol C Tables 4.2.6.8 and 6.1.1.4'
O O 0.0109 0.0061 'International Tables Vol C Tables 4.2.6.8 and 6.1.1.4'
Cl Cl 0.1480 0.1591 'International Tables Vol C Tables 4.2.6.8 and 6.1.1.4'
Co Co 0.3490 0.9758 'International Tables Vol C Tables 4.2.6.8 and 6.1.1.4'

loop_
_geom_angle_atom_site_label_1
_geom_angle_atom_site_label_2
_geom_angle_atom_site_label_3
_geom_angle
_geom_angle_site_symmetry_1
_geom_angle_site_symmetry_3
N1 C1 C2 110.16(15) . .
N1 C1 H1A 109.6 . .
C2 C1 H1A 109.6 . .
N1 C1 H1B 109.6 . .
C2 C1 H1B 109.6 . .
H1A C1 H1B 108.1 . .
N2 C2 C1 110.21(13) . .
N2 C2 H2A 109.6 . .
C1 C2 H2A 109.6 . .
N2 C2 H2B 109.6 . .
C1 C2 H2B 109.6 . .
H2A C2 H2B 108.1 . .
N2 C3 H3A 109.5 . .
N2 C3 H3B 109.5 . .
H3A C3 H3B 109.5 . .
N2 C3 H3C 109.5 . .
H3A C3 H3C 109.5 . .
H3B C3 H3C 109.5 . .
N2 C4 H4A 109.5 . .
N2 C4 H4B 109.5 . .
H4A C4 H4B 109.5 . .
N2 C4 H4C 109.5 . .
H4A C4 H4C 109.5 . .
H4B C4 H4C 109.5 . .
C1 N1 C1 110.81(12) . 2
C1 N1 C1 110.81(12) . 3
C1 N1 C1 110.81(12) 2 3
C1 N1 Co 108.10(13) . .
C1 N1 Co 108.10(13) 2 .
C1 N1 Co 108.10(13) 3 .
C3 N2 C4 106.93(14) . .
C3 N2 C2 111.31(13) . .
C4 N2 C2 108.03(13) . .
C3 N2 Co 106.66(9) . .
C4 N2 Co 114.97(10) . .
C2 N2 Co 108.97(9) . .
O1 Cl2 O1 109.08(8) 2_655 3_665
O1 Cl2 O1 109.08(8) 2_655 .
O1 Cl2 O1 109.08(8) 3_665 .
O1 Cl2 O2 109.86(8) 2_655 .
O1 Cl2 O2 109.86(8) 3_665 .
O1 Cl2 O2 109.86(8) . .
N2 Co N2 117.733(19) 2 3
N2 Co N2 117.732(19) 2 .
N2 Co N2 117.733(19) 3 .
N2 Co N1 81.26(4) 2 .
N2 Co N1 81.26(4) 3 .
N2 Co N1 81.26(4) . .
N2 Co Cl1 98.74(4) 2 .
N2 Co Cl1 98.74(4) 3 .
N2 Co Cl1 98.74(4) . .
N1 Co Cl1 180.0 . .

loop_
_geom_bond_atom_site_label_1
_geom_bond_atom_site_label_2
_geom_bond_distance
_geom_bond_site_symmetry_2
C1 N1 1.4772(17) .
C1 C2 1.514(2) .
C1 H1A 0.9700 .
C1 H1B 0.9700 .
C2 N2 1.482(2) .
C2 H2A 0.9700 .
C2 H2B 0.9700 .
C3 N2 1.4723(19) .
C3 H3A 0.9600 .
C3 H3B 0.9600 .
C3 H3C 0.9600 .
C4 N2 1.482(2) .
C4 H4A 0.9600 .
C4 H4B 0.9600 .
C4 H4C 0.9600 .
N1 C1 1.4772(18) 2
N1 C1 1.4772(17) 3
N1 Co 2.176(3) .
N2 Co 2.1519(12) .
O1 Cl2 1.4375(14) .
O2 Cl2 1.439(3) .
Cl1 Co 2.2821(7) .
Co N2 2.1519(12) 2
Co N2 2.1519(12) 3

loop_
_geom_torsion_atom_site_label_1
_geom_torsion_atom_site_label_2
_geom_torsion_atom_site_label_3
_geom_torsion_atom_site_label_4
_geom_torsion
_geom_torsion_site_symmetry_1
_geom_torsion_site_symmetry_4
N1 C1 C2 N2 52.65(18) . .
C2 C1 N1 C1 -157.51(17) . 2
C2 C1 N1 C1 79.0(3) . 3
C2 C1 N1 Co -39.23(14) . .
C1 C2 N2 C3 79.38(16) . .
C1 C2 N2 C4 -163.51(13) . .
C1 C2 N2 Co -37.97(14) . .
C3 N2 Co N2 -32.17(15) . 2
C4 N2 Co N2 -150.51(10) . 2
C2 N2 Co N2 88.09(9) . 2
C3 N2 Co N2 177.32(10) . 3
C4 N2 Co N2 58.99(15) . 3
C2 N2 Co N2 -62.42(11) . 3
C3 N2 Co N1 -107.43(11) . .
C4 N2 Co N1 134.24(11) . .
C2 N2 Co N1 12.83(8) . .
C3 N2 Co Cl1 72.57(11) . .
C4 N2 Co Cl1 -45.76(11) . .
C2 N2 Co Cl1 -167.17(8) . .
C1 N1 Co N2 -105.56(8) . 2
C1 N1 Co N2 14.44(8) 2 2
C1 N1 Co N2 134.44(8) 3 2
C1 N1 Co N2 134.44(8) . 3
C1 N1 Co N2 -105.56(8) 2 3
C1 N1 Co N2 14.44(8) 3 3
C1 N1 Co N2 14.44(8) . .
C1 N1 Co N2 134.44(8) 2 .
C1 N1 Co N2 -105.56(8) 3 .
